data_7711906
loop_
_publ_author_name
'Ludwig, Stephan'
'Hamann, Friederike M.'
'Helmdach, Kai'
'Villinger, Alexander'
'Seidel, Wolfram W.'

_publ_section_title
;
 Tuning the potential of redox-active diphosphine ligands based on the
 alkyne complexes
 [Tp*W(CO)L{&#x3b7;<sup>2</sup>-C<sub>2</sub>(PPh<sub>2</sub>)<sub>2</sub>}].
;
_journal_issue 2
_journal_name_full 'Dalton transactions (Cambridge, England : 2003)'
_journal_page_first 326
_journal_page_last 337
_journal_paper_doi 10.1039/d2dt02794a
_journal_volume 52
_journal_year 2023
_chemical_formula_moiety 'C50 H53 B N7 O1.05 P2 W +, C F3 O3 S -, 1.91(C H2 Cl2)'
_chemical_formula_sum 'C52.91 H56.81 B Cl3.82 F3 N7 O4.05 P2 S W'
_chemical_formula_weight 1336.66
_chemical_name_systematic
\h2-{Bis(diphenylphosphanyl)ethyne}-carbonyl-hydrido{tris(3,4,5-trimethylpyrazolyl)borato}-pyridine-tungsten(II)-trifuoromethanesulfonate
_chemical_properties_physical Air-sensitive
_space_group_crystal_system triclinic
_space_group_IT_number 2
_space_group_name_Hall '-P 1'
_space_group_name_H-M_alt 'P -1'
_atom_sites_solution_hydrogens geom
_audit_creation_method SHELXL-2014/7
_audit_update_record
;
2022-11-02 deposited with the CCDC.	2022-12-12 downloaded from the CCDC.
;
_cell_angle_alpha 81.843(2)
_cell_angle_beta 86.429(2)
_cell_angle_gamma 81.767(2)
_cell_formula_units_Z 2
_cell_length_a 10.7634(5)
_cell_length_b 15.6372(8)
_cell_length_c 17.1562(9)
_cell_measurement_reflns_used 9608
_cell_measurement_temperature 123(2)
_cell_measurement_theta_max 32.41
_cell_measurement_theta_min 2.21
_cell_volume 2826.3(2)
_computing_cell_refinement 'Bruker Apex V7.51A'
_computing_data_collection 'Bruker Apex V7.51A'
_computing_data_reduction 'Bruker SAINT'
_computing_molecular_graphics 'ORTEP-3v2.01 (Farrugia, 2012)'
_computing_publication_material 'SHELXL-2014/7 (Sheldrick, 2015)'
_computing_structure_refinement 'SHELXL-2014/7 (Sheldrick, 2015)'
_computing_structure_solution 'Bruker SHELXTL'
_diffrn_ambient_temperature 123(2)
_diffrn_measured_fraction_theta_full 1.000
_diffrn_measured_fraction_theta_max 1.000
_diffrn_measurement_device_type 'Bruker D8 QUEST diffractometer'
_diffrn_measurement_method 'phi and omega scans'
_diffrn_radiation_type MoK\a
_diffrn_radiation_wavelength 0.71073
_diffrn_reflns_av_R_equivalents 0.0723
_diffrn_reflns_av_unetI/netI 0.0481
_diffrn_reflns_Laue_measured_fraction_full 1.000
_diffrn_reflns_Laue_measured_fraction_max 1.000
_diffrn_reflns_limit_h_max 15
_diffrn_reflns_limit_h_min -15
_diffrn_reflns_limit_k_max 21
_diffrn_reflns_limit_k_min -21
_diffrn_reflns_limit_l_max 24
_diffrn_reflns_limit_l_min -24
_diffrn_reflns_number 136805
_diffrn_reflns_point_group_measured_fraction_full 1.000
_diffrn_reflns_point_group_measured_fraction_max 1.000
_diffrn_reflns_theta_full 25.242
_diffrn_reflns_theta_max 30.000
_diffrn_reflns_theta_min 2.176
_diffrn_source 'microfocus sealed tube'
_exptl_absorpt_coefficient_mu 2.379
_exptl_absorpt_correction_T_max 0.7466
_exptl_absorpt_correction_T_min 0.6847
_exptl_absorpt_correction_type multi-scan
_exptl_absorpt_process_details '(SADABS; Sheldrick, 2014)'
_exptl_crystal_colour green
_exptl_crystal_density_diffrn 1.571
_exptl_crystal_description needle
_exptl_crystal_F_000 1345
_exptl_crystal_recrystallization_method 'Re-crystallisation from solvent: dichloromethane'
_exptl_crystal_size_max 0.990
_exptl_crystal_size_mid 0.050
_exptl_crystal_size_min 0.040
_refine_diff_density_max 1.446
_refine_diff_density_min -0.890
_refine_diff_density_rms 0.114
_refine_ls_extinction_coef 0.00043(7)
_refine_ls_extinction_expression Fc^*^=kFc[1+0.001xFc^2^\l^3^/sin(2\q)]^-1/4^
_refine_ls_extinction_method 'SHELXL-2014/7 (Sheldrick 2014'
_refine_ls_goodness_of_fit_ref 1.043
_refine_ls_hydrogen_treatment constr
_refine_ls_matrix_type full
_refine_ls_number_parameters 741
_refine_ls_number_reflns 16463
_refine_ls_number_restraints 59
_refine_ls_restrained_S_all 1.043
_refine_ls_R_factor_all 0.0456
_refine_ls_R_factor_gt 0.0303
_refine_ls_shift/su_max 0.002
_refine_ls_shift/su_mean 0.000
_refine_ls_structure_factor_coef Fsqd
_refine_ls_weighting_details 'w=1/[\s^2^(Fo^2^)+(0.0156P)^2^+3.0096P] where P=(Fo^2^+2Fc^2^)/3'
_refine_ls_weighting_scheme calc
_refine_ls_wR_factor_gt 0.0525
_refine_ls_wR_factor_ref 0.0560
_reflns_Friedel_coverage 0.000
_reflns_number_gt 13958
_reflns_number_total 16463
_reflns_threshold_expression 'I > 2\s(I)'
_cod_data_source_file d2dt02794a2.cif
_cod_data_source_block is_sl858
_cod_depositor_comments 'Adding full bibliography for 7711895--7711909.cif.'
_cod_database_code 7711906
_shelx_shelxl_version_number 2014/7
_shelx_space_group_comment
;
The symmetry employed for this shelxl refinement is uniquely defined
by the following loop, which should always be used as a source of
symmetry information in preference to the above space-group names.
They are only intended as comments.
;
_shelx_estimated_absorpt_t_min 0.202
_shelx_estimated_absorpt_t_max 0.911

loop_
_space_group_symop_operation_xyz
'x, y, z'
'-x, -y, -z'

loop_
_atom_site_label
_atom_site_type_symbol
_atom_site_fract_x
_atom_site_fract_y
_atom_site_fract_z
_atom_site_U_iso_or_equiv
_atom_site_adp_type
_atom_site_occupancy
_atom_site_site_symmetry_order
_atom_site_calc_flag
_atom_site_refinement_flags_posn
_atom_site_refinement_flags_adp
_atom_site_refinement_flags_occupancy
_atom_site_disorder_assembly
_atom_site_disorder_group
W1 W 0.55651(2) 0.24306(2) 0.32592(2) 0.00904(3) Uani 1 1 d . . . . .
P1 P 0.25393(5) 0.32897(4) 0.23246(4) 0.01424(12) Uani 1 1 d . . . . .
P2 P 0.48045(6) 0.14270(4) 0.15114(4) 0.01652(13) Uani 1 1 d . . . . .
O1 O 0.73678(16) 0.08309(11) 0.27565(10) 0.0224(4) Uani 1 1 d . . . . .
N1 N 0.67418(17) 0.33691(12) 0.26393(11) 0.0127(4) Uani 1 1 d . . . . .
N2 N 0.68763(17) 0.23670(12) 0.42188(11) 0.0123(4) Uani 1 1 d . . . . .
N3 N 0.63870(17) 0.23709(12) 0.49803(11) 0.0117(4) Uani 1 1 d . . . . .
N4 N 0.46633(16) 0.15931(12) 0.41773(10) 0.0099(4) Uani 1 1 d . . . . .
N5 N 0.43152(17) 0.18777(12) 0.48907(11) 0.0110(4) Uani 1 1 d . . . . .
N6 N 0.46944(17) 0.35687(12) 0.38398(11) 0.0112(4) Uani 1 1 d . . . . .
N7 N 0.44892(17) 0.34689(12) 0.46434(11) 0.0111(4) Uani 1 1 d . . . . .
B1 B 0.4952(2) 0.26125(17) 0.51436(15) 0.0123(5) Uani 1 1 d . . . . .
H1 H 0.4764 0.2657 0.5716 0.015 Uiso 1 1 calc R U . . .
O5 O 0.239(3) 0.393(2) 0.1756(18) 0.01424(12) Uani 0.050(4) 1 d . . P . .
C1 C 0.4035(2) 0.26866(14) 0.25900(13) 0.0112(4) Uani 1 1 d . . . . .
C2 C 0.4870(2) 0.21100(14) 0.22615(13) 0.0117(4) Uani 1 1 d . . . . .
C3 C 0.6715(2) 0.14271(15) 0.29354(13) 0.0139(5) Uani 1 1 d . . . . .
C4 C 0.1665(2) 0.24532(17) 0.20719(15) 0.0202(5) Uani 1 1 d . . . . .
C5 C 0.1758(2) 0.16155(18) 0.24688(17) 0.0280(6) Uani 1 1 d . . . . .
H5 H 0.2293 0.1451 0.2901 0.034 Uiso 1 1 calc R U . . .
C6 C 0.1073(3) 0.1012(2) 0.2239(2) 0.0411(8) Uani 1 1 d . . . . .
H6 H 0.1151 0.0433 0.2505 0.049 Uiso 1 1 calc R U . . .
C7 C 0.0279(3) 0.1261(3) 0.1622(2) 0.0510(10) Uani 1 1 d . . . . .
H7 H -0.0197 0.0852 0.1465 0.061 Uiso 1 1 calc R U . . .
C8 C 0.0173(3) 0.2091(3) 0.1236(2) 0.0546(10) Uani 1 1 d . . . . .
H8 H -0.0381 0.2257 0.0814 0.065 Uiso 1 1 calc R U . . .
C9 C 0.0863(3) 0.2690(2) 0.14507(18) 0.0378(7) Uani 1 1 d . . . . .
H9 H 0.0790 0.3265 0.1174 0.045 Uiso 1 1 calc R U . . .
C10 C 0.1742(2) 0.35503(15) 0.32486(13) 0.0133(4) Uani 1 1 d . . . . .
C11 C 0.0912(2) 0.43201(16) 0.32131(14) 0.0177(5) Uani 1 1 d . . . . .
H11 H 0.0812 0.4693 0.2727 0.021 Uiso 1 1 calc R U . . .
C12 C 0.0227(2) 0.45478(17) 0.38830(15) 0.0208(5) Uani 1 1 d . . . . .
H12 H -0.0344 0.5073 0.3854 0.025 Uiso 1 1 calc R U . . .
C13 C 0.0376(2) 0.40109(17) 0.45912(15) 0.0197(5) Uani 1 1 d . . . . .
H13 H -0.0098 0.4164 0.5049 0.024 Uiso 1 1 calc R U . . .
C14 C 0.1215(2) 0.32487(16) 0.46364(14) 0.0175(5) Uani 1 1 d . . . . .
H14 H 0.1333 0.2887 0.5127 0.021 Uiso 1 1 calc R U . . .
C15 C 0.1883(2) 0.30146(15) 0.39656(13) 0.0141(5) Uani 1 1 d . . . . .
H15 H 0.2442 0.2484 0.3996 0.017 Uiso 1 1 calc R U . . .
C16 C 0.3947(2) 0.21526(17) 0.07347(14) 0.0202(5) Uani 1 1 d . . . . .
C17 C 0.3279(3) 0.1743(2) 0.02612(17) 0.0330(7) Uani 1 1 d . . . . .
H17 H 0.3260 0.1132 0.0370 0.040 Uiso 1 1 calc R U . . .
C18 C 0.2645(3) 0.2226(2) -0.03680(19) 0.0467(9) Uani 1 1 d . . . . .
H18 H 0.2206 0.1943 -0.0697 0.056 Uiso 1 1 calc R U . . .
C19 C 0.2644(3) 0.3112(2) -0.05220(18) 0.0423(8) Uani 1 1 d . . . . .
H19 H 0.2195 0.3439 -0.0951 0.051 Uiso 1 1 calc R U . . .
C20 C 0.3296(3) 0.3530(2) -0.00541(16) 0.0314(7) Uani 1 1 d . . . . .
H20 H 0.3294 0.4143 -0.0160 0.038 Uiso 1 1 calc R U . . .
C21 C 0.3954(2) 0.30499(17) 0.05718(15) 0.0223(5) Uani 1 1 d . . . . .
H21 H 0.4411 0.3335 0.0889 0.027 Uiso 1 1 calc R U . . .
C22 C 0.6341(2) 0.12346(16) 0.09956(14) 0.0180(5) Uani 1 1 d . . . . .
C23 C 0.6817(2) 0.18551(18) 0.04379(15) 0.0218(5) Uani 1 1 d . . . . .
H23 H 0.6419 0.2442 0.0386 0.026 Uiso 1 1 calc R U . . .
C24 C 0.7863(2) 0.1632(2) -0.00439(16) 0.0278(6) Uani 1 1 d . . . . .
H24 H 0.8179 0.2064 -0.0420 0.033 Uiso 1 1 calc R U . . .
C25 C 0.8446(3) 0.0777(2) 0.00261(17) 0.0321(7) Uani 1 1 d . . . . .
H25 H 0.9149 0.0618 -0.0311 0.038 Uiso 1 1 calc R U . . .
C26 C 0.8002(3) 0.01551(19) 0.05877(18) 0.0314(7) Uani 1 1 d . . . . .
H26 H 0.8418 -0.0427 0.0646 0.038 Uiso 1 1 calc R U . . .
C27 C 0.6948(2) 0.03774(18) 0.10681(16) 0.0252(6) Uani 1 1 d . . . . .
H27 H 0.6641 -0.0056 0.1447 0.030 Uiso 1 1 calc R U . . .
C28 C 0.7060(2) 0.33648(18) 0.18702(15) 0.0239(6) Uani 1 1 d . . . . .
H28 H 0.6820 0.2919 0.1613 0.029 Uiso 1 1 calc R U . . .
C29 C 0.7716(3) 0.3973(2) 0.14394(16) 0.0330(7) Uani 1 1 d . . . . .
H29 H 0.7903 0.3953 0.0893 0.040 Uiso 1 1 calc R U . . .
C30 C 0.8099(2) 0.46131(18) 0.18012(16) 0.0271(6) Uani 1 1 d . . . . .
H30 H 0.8559 0.5039 0.1513 0.032 Uiso 1 1 calc R U . . .
C31 C 0.7803(2) 0.46230(16) 0.25885(16) 0.0213(5) Uani 1 1 d . . . . .
H31 H 0.8056 0.5057 0.2856 0.026 Uiso 1 1 calc R U . . .
C32 C 0.7134(2) 0.39963(16) 0.29884(14) 0.0177(5) Uani 1 1 d . . . . .
H32 H 0.6940 0.4007 0.3535 0.021 Uiso 1 1 calc R U . . .
C33 C 0.8129(2) 0.20922(15) 0.42731(14) 0.0149(5) Uani 1 1 d . . . . .
C34 C 0.8425(2) 0.19069(15) 0.50612(14) 0.0153(5) Uani 1 1 d . . . . .
C35 C 0.7310(2) 0.20872(14) 0.54906(13) 0.0139(5) Uani 1 1 d . . . . .
C36 C 0.9027(2) 0.20220(19) 0.35821(15) 0.0243(6) Uani 1 1 d . . . . .
H36A H 0.8595 0.2268 0.3098 0.036 Uiso 1 1 calc R U . . .
H36B H 0.9351 0.1407 0.3558 0.036 Uiso 1 1 calc R U . . .
H36C H 0.9727 0.2345 0.3635 0.036 Uiso 1 1 calc R U . . .
C37 C 0.9671(2) 0.15263(17) 0.53983(15) 0.0225(5) Uani 1 1 d . . . . .
H37A H 1.0325 0.1522 0.4974 0.034 Uiso 1 1 calc R U . . .
H37B H 0.9627 0.0928 0.5652 0.034 Uiso 1 1 calc R U . . .
H37C H 0.9874 0.1880 0.5788 0.034 Uiso 1 1 calc R U . . .
C38 C 0.7119(2) 0.19700(16) 0.63650(14) 0.0190(5) Uani 1 1 d . . . . .
H38A H 0.6223 0.2109 0.6506 0.029 Uiso 1 1 calc R U . . .
H38B H 0.7595 0.2360 0.6588 0.029 Uiso 1 1 calc R U . . .
H38C H 0.7412 0.1364 0.6577 0.029 Uiso 1 1 calc R U . . .
C39 C 0.4142(2) 0.08525(14) 0.41784(13) 0.0110(4) Uani 1 1 d . . . . .
C40 C 0.3430(2) 0.06886(15) 0.48773(13) 0.0134(5) Uani 1 1 d . . . . .
C41 C 0.3582(2) 0.13394(14) 0.53189(13) 0.0117(4) Uani 1 1 d . . . . .
C42 C 0.4387(2) 0.02891(15) 0.35377(14) 0.0173(5) Uani 1 1 d . . . . .
H42A H 0.3933 0.0573 0.3072 0.026 Uiso 1 1 calc R U . . .
H42B H 0.4098 -0.0275 0.3718 0.026 Uiso 1 1 calc R U . . .
H42C H 0.5290 0.0199 0.3402 0.026 Uiso 1 1 calc R U . . .
C43 C 0.2696(2) -0.00571(15) 0.51009(15) 0.0188(5) Uani 1 1 d . . . . .
H43A H 0.2129 -0.0078 0.4681 0.028 Uiso 1 1 calc R U . . .
H43B H 0.2204 0.0021 0.5592 0.028 Uiso 1 1 calc R U . . .
H43C H 0.3274 -0.0603 0.5177 0.028 Uiso 1 1 calc R U . . .
C44 C 0.3067(2) 0.14820(16) 0.61278(14) 0.0173(5) Uani 1 1 d . . . . .
H44A H 0.2555 0.2056 0.6104 0.026 Uiso 1 1 calc R U . . .
H44B H 0.3762 0.1456 0.6477 0.026 Uiso 1 1 calc R U . . .
H44C H 0.2546 0.1028 0.6332 0.026 Uiso 1 1 calc R U . . .
C45 C 0.4204(2) 0.43970(15) 0.35796(14) 0.0134(4) Uani 1 1 d . . . . .
C46 C 0.3665(2) 0.48159(15) 0.42077(14) 0.0145(5) Uani 1 1 d . . . . .
C47 C 0.3855(2) 0.42079(15) 0.48702(14) 0.0129(4) Uani 1 1 d . . . . .
C48 C 0.4253(2) 0.48077(16) 0.27379(14) 0.0190(5) Uani 1 1 d . . . . .
H48A H 0.4529 0.4356 0.2398 0.028 Uiso 1 1 calc R U . . .
H48B H 0.4847 0.5235 0.2671 0.028 Uiso 1 1 calc R U . . .
H48C H 0.3416 0.5100 0.2593 0.028 Uiso 1 1 calc R U . . .
C49 C 0.3023(2) 0.57364(16) 0.41598(16) 0.0215(5) Uani 1 1 d . . . . .
H49A H 0.3614 0.6137 0.3935 0.032 Uiso 1 1 calc R U . . .
H49B H 0.2734 0.5864 0.4689 0.032 Uiso 1 1 calc R U . . .
H49C H 0.2301 0.5811 0.3824 0.032 Uiso 1 1 calc R U . . .
C50 C 0.3421(2) 0.42855(16) 0.57036(14) 0.0186(5) Uani 1 1 d . . . . .
H50A H 0.2893 0.4847 0.5727 0.028 Uiso 1 1 calc R U . . .
H50B H 0.4151 0.4249 0.6027 0.028 Uiso 1 1 calc R U . . .
H50C H 0.2934 0.3811 0.5905 0.028 Uiso 1 1 calc R U . . .
S1 S 0.00092(7) 0.68732(4) 0.26500(4) 0.02504(14) Uani 1 1 d . . . . .
F1 F -0.17238(15) 0.81925(12) 0.22160(10) 0.0383(4) Uani 1 1 d . . . . .
F2 F -0.01169(16) 0.80798(12) 0.14210(9) 0.0396(4) Uani 1 1 d . . . . .
F3 F -0.00012(19) 0.85642(11) 0.25229(12) 0.0496(5) Uani 1 1 d . . . . .
C51 C -0.0481(3) 0.79811(18) 0.21810(15) 0.0258(6) Uani 1 1 d . . . . .
O2 O -0.0609(2) 0.63436(13) 0.22241(12) 0.0362(5) Uani 1 1 d . . . . .
O3 O 0.13534(19) 0.67873(14) 0.25147(13) 0.0395(5) Uani 1 1 d . . . . .
O4 O -0.0423(2) 0.69012(14) 0.34540(12) 0.0453(6) Uani 1 1 d . . . . .
Cl1A Cl 0.42658(13) -0.11351(8) 0.16756(8) 0.0616(4) Uani 0.863(2) 1 d D U P A 1
Cl2A Cl 0.55067(10) -0.28586(7) 0.23087(6) 0.0479(3) Uani 0.863(2) 1 d D U P A 1
C52A C 0.4345(5) -0.2259(3) 0.1657(3) 0.0538(13) Uani 0.863(2) 1 d D U P A 1
H52A H 0.4559 -0.2391 0.1114 0.065 Uiso 0.863(2) 1 calc R U P A 1
H52B H 0.3514 -0.2443 0.1819 0.065 Uiso 0.863(2) 1 calc R U P A 1
Cl1B Cl 0.481(3) -0.2403(16) 0.170(2) 0.062(4) Uiso 0.049(2) 1 d D U P B 2
Cl2B Cl 0.325(2) -0.0677(15) 0.1584(16) 0.080(6) Uiso 0.049(2) 1 d D U P B 2
C52B C 0.481(3) -0.128(2) 0.166(8) 0.060(4) Uiso 0.049(2) 1 d D U P B 2
H52C H 0.5341 -0.1070 0.1193 0.072 Uiso 0.049(2) 1 calc R U P B 2
H52D H 0.5193 -0.1162 0.2134 0.072 Uiso 0.049(2) 1 calc R U P B 2
Cl3A Cl 0.9185(6) 0.4294(15) 0.9503(3) 0.073(2) Uani 0.70(4) 1 d D . P C 1
Cl4A Cl 0.6533(4) 0.41564(18) 0.9353(3) 0.0337(12) Uani 0.70(4) 1 d D . P C 1
C53A C 0.7942(7) 0.4414(9) 0.8867(4) 0.038(4) Uani 0.70(4) 1 d D . P C 1
H53A H 0.8175 0.4031 0.8454 0.046 Uiso 0.70(4) 1 calc R U P C 1
H53B H 0.7808 0.5024 0.8605 0.046 Uiso 0.70(4) 1 calc R U P C 1
Cl3B Cl 0.9128(10) 0.4542(6) 0.9531(7) 0.035(3) Uani 0.30(4) 1 d D . P C 2
Cl4B Cl 0.6615(12) 0.4158(7) 0.9335(7) 0.071(5) Uani 0.30(4) 1 d D . P C 2
C53B C 0.8003(14) 0.4468(16) 0.8856(9) 0.027(7) Uani 0.30(4) 1 d D . P C 2
H53C H 0.8353 0.4034 0.8504 0.033 Uiso 0.30(4) 1 calc R U P C 2
H53D H 0.7808 0.5039 0.8527 0.033 Uiso 0.30(4) 1 calc R U P C 2

loop_
_atom_site_aniso_label
_atom_site_aniso_U_11
_atom_site_aniso_U_22
_atom_site_aniso_U_33
_atom_site_aniso_U_23
_atom_site_aniso_U_13
_atom_site_aniso_U_12
W1 0.00862(4) 0.01015(4) 0.00880(4) -0.00144(3) -0.00096(3) -0.00237(3)
P1 0.0115(3) 0.0180(3) 0.0129(3) -0.0027(2) -0.0023(2) 0.0004(2)
P2 0.0191(3) 0.0174(3) 0.0139(3) -0.0054(2) -0.0026(2) -0.0011(2)
O1 0.0194(9) 0.0219(10) 0.0255(10) -0.0082(8) -0.0026(7) 0.0040(7)
N1 0.0110(9) 0.0158(10) 0.0119(9) -0.0022(8) 0.0002(7) -0.0040(7)
N2 0.0110(9) 0.0145(10) 0.0122(9) -0.0022(8) -0.0013(7) -0.0036(7)
N3 0.0141(9) 0.0107(9) 0.0112(9) -0.0017(7) -0.0020(7) -0.0040(7)
N4 0.0126(9) 0.0102(9) 0.0071(9) -0.0013(7) 0.0005(7) -0.0030(7)
N5 0.0122(9) 0.0113(9) 0.0094(9) -0.0014(7) 0.0003(7) -0.0014(7)
N6 0.0117(9) 0.0122(9) 0.0103(9) -0.0013(7) -0.0017(7) -0.0034(7)
N7 0.0125(9) 0.0102(9) 0.0114(9) -0.0035(7) 0.0004(7) -0.0023(7)
B1 0.0121(12) 0.0147(13) 0.0104(12) -0.0015(10) -0.0012(9) -0.0024(10)
O5 0.0115(3) 0.0180(3) 0.0129(3) -0.0027(2) -0.0023(2) 0.0004(2)
C1 0.0118(10) 0.0116(11) 0.0102(10) -0.0002(8) -0.0016(8) -0.0028(8)
C2 0.0129(10) 0.0134(11) 0.0099(10) -0.0009(8) -0.0012(8) -0.0057(9)
C3 0.0125(11) 0.0190(12) 0.0107(11) -0.0008(9) -0.0025(8) -0.0045(9)
C4 0.0102(11) 0.0314(15) 0.0215(13) -0.0132(11) 0.0010(9) -0.0026(10)
C5 0.0217(13) 0.0294(15) 0.0372(16) -0.0154(13) 0.0006(12) -0.0075(11)
C6 0.0364(17) 0.0382(18) 0.055(2) -0.0210(16) 0.0117(15) -0.0180(14)
C7 0.0315(17) 0.075(3) 0.062(2) -0.044(2) 0.0047(16) -0.0282(18)
C8 0.0382(19) 0.082(3) 0.054(2) -0.025(2) -0.0175(17) -0.0228(19)
C9 0.0303(16) 0.054(2) 0.0330(17) -0.0108(15) -0.0139(13) -0.0101(14)
C10 0.0106(10) 0.0159(11) 0.0140(11) -0.0034(9) -0.0008(8) -0.0027(9)
C11 0.0165(11) 0.0185(12) 0.0169(12) -0.0010(10) -0.0019(9) 0.0011(9)
C12 0.0171(12) 0.0204(13) 0.0245(13) -0.0079(11) -0.0020(10) 0.0046(10)
C13 0.0173(12) 0.0252(14) 0.0179(12) -0.0090(10) 0.0027(9) -0.0029(10)
C14 0.0185(12) 0.0190(12) 0.0164(12) -0.0017(10) -0.0021(9) -0.0065(10)
C15 0.0134(11) 0.0129(11) 0.0163(11) -0.0019(9) -0.0028(9) -0.0021(9)
C16 0.0213(12) 0.0265(14) 0.0132(11) -0.0076(10) -0.0031(9) 0.0011(10)
C17 0.0384(16) 0.0335(16) 0.0297(16) -0.0103(13) -0.0151(13) -0.0021(13)
C18 0.054(2) 0.053(2) 0.0364(18) -0.0117(16) -0.0306(16) -0.0017(17)
C19 0.051(2) 0.048(2) 0.0239(16) -0.0008(14) -0.0193(14) 0.0120(16)
C20 0.0356(16) 0.0324(16) 0.0215(14) 0.0002(12) -0.0020(12) 0.0078(13)
C21 0.0242(13) 0.0264(14) 0.0158(12) -0.0065(11) 0.0007(10) 0.0010(11)
C22 0.0171(11) 0.0224(13) 0.0141(11) -0.0049(10) 0.0001(9) 0.0004(10)
C23 0.0205(12) 0.0247(14) 0.0210(13) -0.0049(11) -0.0026(10) -0.0039(10)
C24 0.0202(13) 0.0380(17) 0.0249(14) -0.0037(12) 0.0025(11) -0.0051(12)
C25 0.0178(13) 0.0455(19) 0.0321(16) -0.0110(14) 0.0040(11) 0.0021(12)
C26 0.0234(14) 0.0285(15) 0.0416(18) -0.0108(13) -0.0015(12) 0.0052(12)
C27 0.0228(13) 0.0254(14) 0.0271(14) -0.0052(11) -0.0016(11) -0.0005(11)
C28 0.0258(13) 0.0332(15) 0.0159(12) -0.0054(11) 0.0025(10) -0.0142(11)
C29 0.0400(17) 0.0483(19) 0.0137(13) 0.0015(12) 0.0053(12) -0.0247(14)
C30 0.0240(13) 0.0289(15) 0.0276(15) 0.0072(12) 0.0020(11) -0.0135(11)
C31 0.0183(12) 0.0195(13) 0.0274(14) -0.0013(11) -0.0008(10) -0.0090(10)
C32 0.0178(12) 0.0184(12) 0.0176(12) -0.0028(10) -0.0006(9) -0.0050(10)
C33 0.0120(11) 0.0154(12) 0.0182(12) -0.0015(9) -0.0033(9) -0.0049(9)
C34 0.0131(11) 0.0142(11) 0.0195(12) -0.0005(9) -0.0052(9) -0.0049(9)
C35 0.0183(11) 0.0093(11) 0.0150(11) 0.0001(9) -0.0057(9) -0.0044(9)
C36 0.0126(11) 0.0389(16) 0.0216(13) -0.0036(12) -0.0012(10) -0.0043(11)
C37 0.0167(12) 0.0260(14) 0.0246(14) 0.0023(11) -0.0085(10) -0.0047(10)
C38 0.0233(12) 0.0177(12) 0.0158(12) 0.0005(10) -0.0065(10) -0.0024(10)
C39 0.0105(10) 0.0082(10) 0.0143(11) -0.0009(8) -0.0041(8) -0.0002(8)
C40 0.0122(10) 0.0124(11) 0.0146(11) 0.0023(9) -0.0025(9) -0.0014(8)
C41 0.0092(10) 0.0123(11) 0.0124(11) 0.0018(9) -0.0003(8) -0.0009(8)
C42 0.0212(12) 0.0117(11) 0.0200(12) -0.0030(9) -0.0028(10) -0.0043(9)
C43 0.0195(12) 0.0130(12) 0.0239(13) 0.0004(10) 0.0000(10) -0.0052(9)
C44 0.0172(11) 0.0178(12) 0.0161(12) -0.0013(9) 0.0032(9) -0.0024(9)
C45 0.0124(10) 0.0116(11) 0.0170(11) 0.0003(9) -0.0038(9) -0.0044(8)
C46 0.0107(10) 0.0120(11) 0.0217(12) -0.0034(9) -0.0028(9) -0.0025(8)
C47 0.0096(10) 0.0124(11) 0.0181(12) -0.0053(9) 0.0000(9) -0.0035(8)
C48 0.0234(12) 0.0135(12) 0.0198(12) 0.0035(10) -0.0072(10) -0.0049(10)
C49 0.0199(12) 0.0159(12) 0.0289(14) -0.0057(11) -0.0032(10) 0.0005(10)
C50 0.0181(12) 0.0187(12) 0.0196(12) -0.0077(10) 0.0014(10) -0.0010(10)
S1 0.0353(4) 0.0220(3) 0.0172(3) -0.0043(3) -0.0043(3) 0.0010(3)
F1 0.0308(9) 0.0468(11) 0.0314(9) -0.0010(8) 0.0001(7) 0.0098(8)
F2 0.0391(10) 0.0531(12) 0.0200(8) 0.0111(8) 0.0053(7) -0.0026(8)
F3 0.0718(14) 0.0267(10) 0.0537(12) -0.0027(9) -0.0255(10) -0.0109(9)
C51 0.0284(14) 0.0309(15) 0.0182(13) -0.0021(11) -0.0032(11) -0.0046(12)
O2 0.0431(12) 0.0317(12) 0.0378(12) -0.0105(9) -0.0053(10) -0.0108(10)
O3 0.0304(11) 0.0440(13) 0.0450(13) -0.0154(11) -0.0163(10) 0.0077(9)
O4 0.0794(17) 0.0336(12) 0.0165(10) 0.0006(9) 0.0020(10) 0.0084(11)
Cl1A 0.0837(9) 0.0496(7) 0.0513(7) -0.0014(6) 0.0027(8) -0.0164(6)
Cl2A 0.0566(6) 0.0572(7) 0.0311(5) -0.0065(4) -0.0004(4) -0.0113(5)
C52A 0.061(3) 0.061(3) 0.044(2) -0.013(2) -0.013(2) -0.012(2)
Cl3A 0.0370(12) 0.163(6) 0.0204(10) -0.012(3) 0.0028(8) -0.023(3)
Cl4A 0.0322(16) 0.036(2) 0.0329(18) 0.0033(11) -0.0011(11) -0.0135(11)
C53A 0.045(7) 0.061(8) 0.010(5) -0.002(4) 0.000(4) -0.016(5)
Cl3B 0.027(2) 0.055(7) 0.023(3) 0.001(2) 0.0063(16) -0.0144(16)
Cl4B 0.070(7) 0.117(11) 0.034(5) -0.009(4) 0.004(4) -0.048(6)
C53B 0.033(13) 0.006(8) 0.038(15) 0.008(7) 0.010(10) -0.001(7)

loop_
_atom_type_symbol
_atom_type_description
_atom_type_scat_dispersion_real
_atom_type_scat_dispersion_imag
_atom_type_scat_source
C C 0.0033 0.0016 'International Tables Vol C Tables 4.2.6.8 and 6.1.1.4'
H H 0.0000 0.0000 'International Tables Vol C Tables 4.2.6.8 and 6.1.1.4'
B B 0.0013 0.0007 'International Tables Vol C Tables 4.2.6.8 and 6.1.1.4'
F F 0.0171 0.0103 'International Tables Vol C Tables 4.2.6.8 and 6.1.1.4'
N N 0.0061 0.0033 'International Tables Vol C Tables 4.2.6.8 and 6.1.1.4'
O O 0.0106 0.0060 'International Tables Vol C Tables 4.2.6.8 and 6.1.1.4'
P P 0.1023 0.0942 'International Tables Vol C Tables 4.2.6.8 and 6.1.1.4'
S S 0.1246 0.1234 'International Tables Vol C Tables 4.2.6.8 and 6.1.1.4'
W W -0.8490 6.8722 'International Tables Vol C Tables 4.2.6.8 and 6.1.1.4'
Cl Cl 0.1484 0.1585 'International Tables Vol C Tables 4.2.6.8 and 6.1.1.4'

loop_
_geom_angle_atom_site_label_1
_geom_angle_atom_site_label_2
_geom_angle_atom_site_label_3
_geom_angle
_geom_angle_site_symmetry_1
_geom_angle_site_symmetry_3
_geom_angle_publ_flag
C3 W1 C1 110.38(9) . . ?
C3 W1 C2 72.81(9) . . ?
C1 W1 C2 38.16(9) . . ?
C3 W1 N4 91.71(8) . . ?
C1 W1 N4 93.52(8) . . ?
C2 W1 N4 101.16(8) . . ?
C3 W1 N1 92.29(8) . . ?
C1 W1 N1 100.78(8) . . ?
C2 W1 N1 96.05(8) . . ?
N4 W1 N1 162.75(6) . . ?
C3 W1 N2 85.11(8) . . ?
C1 W1 N2 163.61(8) . . ?
C2 W1 N2 157.88(8) . . ?
N4 W1 N2 80.28(7) . . ?
N1 W1 N2 83.35(7) . . ?
C3 W1 N6 164.28(7) . . ?
C1 W1 N6 85.29(8) . . ?
C2 W1 N6 122.57(8) . . ?
N4 W1 N6 88.38(7) . . ?
N1 W1 N6 83.28(7) . . ?
N2 W1 N6 79.41(7) . . ?
O5 P1 C1 124.2(13) . . ?
O5 P1 C10 112.9(14) . . ?
C1 P1 C10 105.68(10) . . ?
O5 P1 C4 106.3(14) . . ?
C1 P1 C4 103.19(11) . . ?
C10 P1 C4 102.03(11) . . ?
C2 P2 C16 103.62(11) . . ?
C2 P2 C22 110.53(11) . . ?
C16 P2 C22 99.49(11) . . ?
C28 N1 C32 116.6(2) . . ?
C28 N1 W1 120.57(16) . . ?
C32 N1 W1 122.77(15) . . ?
C33 N2 N3 106.43(17) . . ?
C33 N2 W1 132.52(15) . . ?
N3 N2 W1 118.53(13) . . ?
C35 N3 N2 109.57(18) . . ?
C35 N3 B1 129.76(19) . . ?
N2 N3 B1 120.51(17) . . ?
C39 N4 N5 106.21(17) . . ?
C39 N4 W1 133.11(15) . . ?
N5 N4 W1 119.68(13) . . ?
C41 N5 N4 110.18(18) . . ?
C41 N5 B1 129.56(19) . . ?
N4 N5 B1 119.28(17) . . ?
C45 N6 N7 105.84(18) . . ?
C45 N6 W1 134.62(15) . . ?
N7 N6 W1 119.40(13) . . ?
C47 N7 N6 110.17(18) . . ?
C47 N7 B1 129.22(19) . . ?
N6 N7 B1 120.61(18) . . ?
N7 B1 N5 109.06(18) . . ?
N7 B1 N3 109.59(18) . . ?
N5 B1 N3 106.49(18) . . ?
N7 B1 H1 110.5 . . ?
N5 B1 H1 110.5 . . ?
N3 B1 H1 110.5 . . ?
C2 C1 P1 135.00(17) . . ?
C2 C1 W1 72.37(13) . . ?
P1 C1 W1 152.23(13) . . ?
C1 C2 P2 134.32(17) . . ?
C1 C2 W1 69.47(13) . . ?
P2 C2 W1 154.04(13) . . ?
O1 C3 W1 178.5(2) . . ?
C5 C4 C9 119.3(3) . . ?
C5 C4 P1 123.46(19) . . ?
C9 C4 P1 117.2(2) . . ?
C4 C5 C6 120.2(3) . . ?
C4 C5 H5 119.9 . . ?
C6 C5 H5 119.9 . . ?
C7 C6 C5 119.5(3) . . ?
C7 C6 H6 120.2 . . ?
C5 C6 H6 120.2 . . ?
C8 C7 C6 120.3(3) . . ?
C8 C7 H7 119.9 . . ?
C6 C7 H7 119.9 . . ?
C7 C8 C9 120.6(3) . . ?
C7 C8 H8 119.7 . . ?
C9 C8 H8 119.7 . . ?
C8 C9 C4 120.0(3) . . ?
C8 C9 H9 120.0 . . ?
C4 C9 H9 120.0 . . ?
C11 C10 C15 119.0(2) . . ?
C11 C10 P1 116.81(18) . . ?
C15 C10 P1 124.11(18) . . ?
C12 C11 C10 120.4(2) . . ?
C12 C11 H11 119.8 . . ?
C10 C11 H11 119.8 . . ?
C13 C12 C11 120.0(2) . . ?
C13 C12 H12 120.0 . . ?
C11 C12 H12 120.0 . . ?
C12 C13 C14 120.1(2) . . ?
C12 C13 H13 119.9 . . ?
C14 C13 H13 119.9 . . ?
C15 C14 C13 119.9(2) . . ?
C15 C14 H14 120.0 . . ?
C13 C14 H14 120.0 . . ?
C14 C15 C10 120.5(2) . . ?
C14 C15 H15 119.7 . . ?
C10 C15 H15 119.7 . . ?
C21 C16 C17 119.3(2) . . ?
C21 C16 P2 125.51(19) . . ?
C17 C16 P2 115.2(2) . . ?
C18 C17 C16 119.9(3) . . ?
C18 C17 H17 120.0 . . ?
C16 C17 H17 120.0 . . ?
C19 C18 C17 120.7(3) . . ?
C19 C18 H18 119.7 . . ?
C17 C18 H18 119.7 . . ?
C18 C19 C20 120.1(3) . . ?
C18 C19 H19 119.9 . . ?
C20 C19 H19 119.9 . . ?
C19 C20 C21 119.8(3) . . ?
C19 C20 H20 120.1 . . ?
C21 C20 H20 120.1 . . ?
C20 C21 C16 120.2(3) . . ?
C20 C21 H21 119.9 . . ?
C16 C21 H21 119.9 . . ?
C23 C22 C27 118.5(2) . . ?
C23 C22 P2 123.36(19) . . ?
C27 C22 P2 117.16(19) . . ?
C24 C23 C22 121.2(3) . . ?
C24 C23 H23 119.4 . . ?
C22 C23 H23 119.4 . . ?
C25 C24 C23 119.7(3) . . ?
C25 C24 H24 120.1 . . ?
C23 C24 H24 120.1 . . ?
C26 C25 C24 119.9(3) . . ?
C26 C25 H25 120.0 . . ?
C24 C25 H25 120.0 . . ?
C25 C26 C27 120.4(3) . . ?
C25 C26 H26 119.8 . . ?
C27 C26 H26 119.8 . . ?
C26 C27 C22 120.3(3) . . ?
C26 C27 H27 119.9 . . ?
C22 C27 H27 119.9 . . ?
N1 C28 C29 123.1(2) . . ?
N1 C28 H28 118.4 . . ?
C29 C28 H28 118.4 . . ?
C28 C29 C30 119.6(3) . . ?
C28 C29 H29 120.2 . . ?
C30 C29 H29 120.2 . . ?
C31 C30 C29 118.4(2) . . ?
C31 C30 H30 120.8 . . ?
C29 C30 H30 120.8 . . ?
C30 C31 C32 119.3(2) . . ?
C30 C31 H31 120.4 . . ?
C32 C31 H31 120.4 . . ?
N1 C32 C31 123.0(2) . . ?
N1 C32 H32 118.5 . . ?
C31 C32 H32 118.5 . . ?
N2 C33 C34 109.6(2) . . ?
N2 C33 C36 124.1(2) . . ?
C34 C33 C36 126.2(2) . . ?
C35 C34 C33 106.05(19) . . ?
C35 C34 C37 125.8(2) . . ?
C33 C34 C37 128.0(2) . . ?
N3 C35 C34 108.3(2) . . ?
N3 C35 C38 124.6(2) . . ?
C34 C35 C38 127.1(2) . . ?
C33 C36 H36A 109.5 . . ?
C33 C36 H36B 109.5 . . ?
H36A C36 H36B 109.5 . . ?
C33 C36 H36C 109.5 . . ?
H36A C36 H36C 109.5 . . ?
H36B C36 H36C 109.5 . . ?
C34 C37 H37A 109.5 . . ?
C34 C37 H37B 109.5 . . ?
H37A C37 H37B 109.5 . . ?
C34 C37 H37C 109.5 . . ?
H37A C37 H37C 109.5 . . ?
H37B C37 H37C 109.5 . . ?
C35 C38 H38A 109.5 . . ?
C35 C38 H38B 109.5 . . ?
H38A C38 H38B 109.5 . . ?
C35 C38 H38C 109.5 . . ?
H38A C38 H38C 109.5 . . ?
H38B C38 H38C 109.5 . . ?
N4 C39 C40 109.68(19) . . ?
N4 C39 C42 123.5(2) . . ?
C40 C39 C42 126.7(2) . . ?
C41 C40 C39 105.8(2) . . ?
C41 C40 C43 127.9(2) . . ?
C39 C40 C43 126.2(2) . . ?
N5 C41 C40 108.0(2) . . ?
N5 C41 C44 122.2(2) . . ?
C40 C41 C44 129.7(2) . . ?
C39 C42 H42A 109.5 . . ?
C39 C42 H42B 109.5 . . ?
H42A C42 H42B 109.5 . . ?
C39 C42 H42C 109.5 . . ?
H42A C42 H42C 109.5 . . ?
H42B C42 H42C 109.5 . . ?
C40 C43 H43A 109.5 . . ?
C40 C43 H43B 109.5 . . ?
H43A C43 H43B 109.5 . . ?
C40 C43 H43C 109.5 . . ?
H43A C43 H43C 109.5 . . ?
H43B C43 H43C 109.5 . . ?
C41 C44 H44A 109.5 . . ?
C41 C44 H44B 109.5 . . ?
H44A C44 H44B 109.5 . . ?
C41 C44 H44C 109.5 . . ?
H44A C44 H44C 109.5 . . ?
H44B C44 H44C 109.5 . . ?
N6 C45 C46 110.3(2) . . ?
N6 C45 C48 124.7(2) . . ?
C46 C45 C48 125.0(2) . . ?
C47 C46 C45 105.5(2) . . ?
C47 C46 C49 128.0(2) . . ?
C45 C46 C49 126.4(2) . . ?
N7 C47 C46 108.1(2) . . ?
N7 C47 C50 122.9(2) . . ?
C46 C47 C50 128.9(2) . . ?
C45 C48 H48A 109.5 . . ?
C45 C48 H48B 109.5 . . ?
H48A C48 H48B 109.5 . . ?
C45 C48 H48C 109.5 . . ?
H48A C48 H48C 109.5 . . ?
H48B C48 H48C 109.5 . . ?
C46 C49 H49A 109.5 . . ?
C46 C49 H49B 109.5 . . ?
H49A C49 H49B 109.5 . . ?
C46 C49 H49C 109.5 . . ?
H49A C49 H49C 109.5 . . ?
H49B C49 H49C 109.5 . . ?
C47 C50 H50A 109.5 . . ?
C47 C50 H50B 109.5 . . ?
H50A C50 H50B 109.5 . . ?
C47 C50 H50C 109.5 . . ?
H50A C50 H50C 109.5 . . ?
H50B C50 H50C 109.5 . . ?
O4 S1 O2 115.57(14) . . ?
O4 S1 O3 115.17(14) . . ?
O2 S1 O3 114.49(13) . . ?
O4 S1 C51 103.17(13) . . ?
O2 S1 C51 103.86(12) . . ?
O3 S1 C51 102.03(13) . . ?
F3 C51 F1 107.0(2) . . ?
F3 C51 F2 107.8(2) . . ?
F1 C51 F2 106.8(2) . . ?
F3 C51 S1 111.53(18) . . ?
F1 C51 S1 112.18(19) . . ?
F2 C51 S1 111.26(19) . . ?
Cl1A C52A Cl2A 110.8(3) . . ?
Cl1A C52A H52A 109.5 . . ?
Cl2A C52A H52A 109.5 . . ?
Cl1A C52A H52B 109.5 . . ?
Cl2A C52A H52B 109.5 . . ?
H52A C52A H52B 108.1 . . ?
Cl1B C52B Cl2B 112.3(13) . . ?
Cl1B C52B H52C 109.1 . . ?
Cl2B C52B H52C 109.1 . . ?
Cl1B C52B H52D 109.1 . . ?
Cl2B C52B H52D 109.1 . . ?
H52C C52B H52D 107.9 . . ?
Cl3A C53A Cl4A 113.0(4) . . ?
Cl3A C53A H53A 109.0 . . ?
Cl4A C53A H53A 109.0 . . ?
Cl3A C53A H53B 109.0 . . ?
Cl4A C53A H53B 109.0 . . ?
H53A C53A H53B 107.8 . . ?
Cl3B C53B Cl4B 111.6(8) . . ?
Cl3B C53B H53C 109.3 . . ?
Cl4B C53B H53C 109.3 . . ?
Cl3B C53B H53D 109.3 . . ?
Cl4B C53B H53D 109.3 . . ?
H53C C53B H53D 108.0 . . ?

loop_
_geom_bond_atom_site_label_1
_geom_bond_atom_site_label_2
_geom_bond_distance
_geom_bond_site_symmetry_2
_geom_bond_publ_flag
W1 C3 1.977(2) . ?
W1 C1 2.026(2) . ?
W1 C2 2.062(2) . ?
W1 N4 2.1740(18) . ?
W1 N1 2.1932(19) . ?
W1 N2 2.2169(18) . ?
W1 N6 2.2241(18) . ?
P1 O5 1.30(3) . ?
P1 C1 1.796(2) . ?
P1 C10 1.825(2) . ?
P1 C4 1.830(3) . ?
P2 C2 1.796(2) . ?
P2 C16 1.827(3) . ?
P2 C22 1.833(2) . ?
O1 C3 1.150(3) . ?
N1 C28 1.343(3) . ?
N1 C32 1.347(3) . ?
N2 C33 1.360(3) . ?
N2 N3 1.378(3) . ?
N3 C35 1.350(3) . ?
N3 B1 1.554(3) . ?
N4 C39 1.357(3) . ?
N4 N5 1.373(2) . ?
N5 C41 1.347(3) . ?
N5 B1 1.544(3) . ?
N6 C45 1.351(3) . ?
N6 N7 1.373(3) . ?
N7 C47 1.349(3) . ?
N7 B1 1.521(3) . ?
B1 H1 1.0000 . ?
C1 C2 1.337(3) . ?
C4 C5 1.381(4) . ?
C4 C9 1.389(4) . ?
C5 C6 1.389(4) . ?
C5 H5 0.9500 . ?
C6 C7 1.380(5) . ?
C6 H6 0.9500 . ?
C7 C8 1.363(5) . ?
C7 H7 0.9500 . ?
C8 C9 1.377(4) . ?
C8 H8 0.9500 . ?
C9 H9 0.9500 . ?
C10 C11 1.389(3) . ?
C10 C15 1.390(3) . ?
C11 C12 1.388(3) . ?
C11 H11 0.9500 . ?
C12 C13 1.379(4) . ?
C12 H12 0.9500 . ?
C13 C14 1.384(3) . ?
C13 H13 0.9500 . ?
C14 C15 1.384(3) . ?
C14 H14 0.9500 . ?
C15 H15 0.9500 . ?
C16 C21 1.392(4) . ?
C16 C17 1.393(4) . ?
C17 C18 1.384(4) . ?
C17 H17 0.9500 . ?
C18 C19 1.373(5) . ?
C18 H18 0.9500 . ?
C19 C20 1.383(4) . ?
C19 H19 0.9500 . ?
C20 C21 1.390(4) . ?
C20 H20 0.9500 . ?
C21 H21 0.9500 . ?
C22 C23 1.392(4) . ?
C22 C27 1.397(4) . ?
C23 C24 1.388(4) . ?
C23 H23 0.9500 . ?
C24 C25 1.385(4) . ?
C24 H24 0.9500 . ?
C25 C26 1.383(4) . ?
C25 H25 0.9500 . ?
C26 C27 1.392(4) . ?
C26 H26 0.9500 . ?
C27 H27 0.9500 . ?
C28 C29 1.370(4) . ?
C28 H28 0.9500 . ?
C29 C30 1.372(4) . ?
C29 H29 0.9500 . ?
C30 C31 1.370(4) . ?
C30 H30 0.9500 . ?
C31 C32 1.378(3) . ?
C31 H31 0.9500 . ?
C32 H32 0.9500 . ?
C33 C34 1.389(3) . ?
C33 C36 1.489(3) . ?
C34 C35 1.384(3) . ?
C34 C37 1.503(3) . ?
C35 C38 1.490(3) . ?
C36 H36A 0.9800 . ?
C36 H36B 0.9800 . ?
C36 H36C 0.9800 . ?
C37 H37A 0.9800 . ?
C37 H37B 0.9800 . ?
C37 H37C 0.9800 . ?
C38 H38A 0.9800 . ?
C38 H38B 0.9800 . ?
C38 H38C 0.9800 . ?
C39 C40 1.395(3) . ?
C39 C42 1.492(3) . ?
C40 C41 1.385(3) . ?
C40 C43 1.493(3) . ?
C41 C44 1.496(3) . ?
C42 H42A 0.9800 . ?
C42 H42B 0.9800 . ?
C42 H42C 0.9800 . ?
C43 H43A 0.9800 . ?
C43 H43B 0.9800 . ?
C43 H43C 0.9800 . ?
C44 H44A 0.9800 . ?
C44 H44B 0.9800 . ?
C44 H44C 0.9800 . ?
C45 C46 1.393(3) . ?
C45 C48 1.496(3) . ?
C46 C47 1.380(3) . ?
C46 C49 1.498(3) . ?
C47 C50 1.492(3) . ?
C48 H48A 0.9800 . ?
C48 H48B 0.9800 . ?
C48 H48C 0.9800 . ?
C49 H49A 0.9800 . ?
C49 H49B 0.9800 . ?
C49 H49C 0.9800 . ?
C50 H50A 0.9800 . ?
C50 H50B 0.9800 . ?
C50 H50C 0.9800 . ?
S1 O4 1.433(2) . ?
S1 O2 1.433(2) . ?
S1 O3 1.441(2) . ?
S1 C51 1.823(3) . ?
F1 C51 1.331(3) . ?
F2 C51 1.332(3) . ?
F3 C51 1.329(3) . ?
Cl1A C52A 1.752(5) . ?
Cl2A C52A 1.798(5) . ?
C52A H52A 0.9900 . ?
C52A H52B 0.9900 . ?
Cl1B C52B 1.752(11) . ?
Cl2B C52B 1.808(11) . ?
C52B H52C 0.9900 . ?
C52B H52D 0.9900 . ?
Cl3A C53A 1.751(5) . ?
Cl4A C53A 1.754(5) . ?
C53A H53A 0.9900 . ?
C53A H53B 0.9900 . ?
Cl3B C53B 1.753(9) . ?
Cl4B C53B 1.755(8) . ?
C53B H53C 0.9900 . ?
C53B H53D 0.9900 . ?

loop_
_geom_torsion_atom_site_label_1
_geom_torsion_atom_site_label_2
_geom_torsion_atom_site_label_3
_geom_torsion_atom_site_label_4
_geom_torsion
_geom_torsion_site_symmetry_1
_geom_torsion_site_symmetry_2
_geom_torsion_site_symmetry_3
_geom_torsion_site_symmetry_4
_geom_torsion_publ_flag
C33 N2 N3 C35 -1.3(2) . . . . ?
W1 N2 N3 C35 162.91(14) . . . . ?
C33 N2 N3 B1 -177.13(19) . . . . ?
W1 N2 N3 B1 -12.9(2) . . . . ?
C39 N4 N5 C41 -1.0(2) . . . . ?
W1 N4 N5 C41 169.02(13) . . . . ?
C39 N4 N5 B1 168.72(18) . . . . ?
W1 N4 N5 B1 -21.2(2) . . . . ?
C45 N6 N7 C47 1.8(2) . . . . ?
W1 N6 N7 C47 -174.48(13) . . . . ?
C45 N6 N7 B1 -178.46(18) . . . . ?
W1 N6 N7 B1 5.3(2) . . . . ?
C47 N7 B1 N5 118.7(2) . . . . ?
N6 N7 B1 N5 -61.0(2) . . . . ?
C47 N7 B1 N3 -125.1(2) . . . . ?
N6 N7 B1 N3 55.2(2) . . . . ?
C41 N5 B1 N7 -121.0(2) . . . . ?
N4 N5 B1 N7 71.6(2) . . . . ?
C41 N5 B1 N3 120.9(2) . . . . ?
N4 N5 B1 N3 -46.6(2) . . . . ?
C35 N3 B1 N7 134.3(2) . . . . ?
N2 N3 B1 N7 -50.9(3) . . . . ?
C35 N3 B1 N5 -107.9(2) . . . . ?
N2 N3 B1 N5 66.9(2) . . . . ?
O5 P1 C1 C2 -71.1(17) . . . . ?
C10 P1 C1 C2 156.2(2) . . . . ?
C4 P1 C1 C2 49.4(3) . . . . ?
O5 P1 C1 W1 97.3(17) . . . . ?
C10 P1 C1 W1 -35.5(3) . . . . ?
C4 P1 C1 W1 -142.2(3) . . . . ?
P1 C1 C2 P2 -18.2(4) . . . . ?
W1 C1 C2 P2 167.5(2) . . . . ?
P1 C1 C2 W1 174.3(2) . . . . ?
C16 P2 C2 C1 45.0(3) . . . . ?
C22 P2 C2 C1 150.8(2) . . . . ?
C16 P2 C2 W1 -162.6(3) . . . . ?
C22 P2 C2 W1 -56.8(3) . . . . ?
O5 P1 C4 C5 169.5(14) . . . . ?
C1 P1 C4 C5 37.5(2) . . . . ?
C10 P1 C4 C5 -72.0(2) . . . . ?
O5 P1 C4 C9 -11.1(14) . . . . ?
C1 P1 C4 C9 -143.1(2) . . . . ?
C10 P1 C4 C9 107.4(2) . . . . ?
C9 C4 C5 C6 1.1(4) . . . . ?
P1 C4 C5 C6 -179.5(2) . . . . ?
C4 C5 C6 C7 -1.3(4) . . . . ?
C5 C6 C7 C8 0.5(5) . . . . ?
C6 C7 C8 C9 0.5(6) . . . . ?
C7 C8 C9 C4 -0.7(5) . . . . ?
C5 C4 C9 C8 -0.2(4) . . . . ?
P1 C4 C9 C8 -179.6(3) . . . . ?
O5 P1 C10 C11 10.7(15) . . . . ?
C1 P1 C10 C11 149.42(18) . . . . ?
C4 P1 C10 C11 -102.99(19) . . . . ?
O5 P1 C10 C15 -171.8(14) . . . . ?
C1 P1 C10 C15 -33.0(2) . . . . ?
C4 P1 C10 C15 74.6(2) . . . . ?
C15 C10 C11 C12 -0.4(3) . . . . ?
P1 C10 C11 C12 177.25(19) . . . . ?
C10 C11 C12 C13 0.5(4) . . . . ?
C11 C12 C13 C14 0.5(4) . . . . ?
C12 C13 C14 C15 -1.6(4) . . . . ?
C13 C14 C15 C10 1.6(3) . . . . ?
C11 C10 C15 C14 -0.6(3) . . . . ?
P1 C10 C15 C14 -178.12(17) . . . . ?
C2 P2 C16 C21 30.2(2) . . . . ?
C22 P2 C16 C21 -83.8(2) . . . . ?
C2 P2 C16 C17 -152.3(2) . . . . ?
C22 P2 C16 C17 93.7(2) . . . . ?
C21 C16 C17 C18 0.7(4) . . . . ?
P2 C16 C17 C18 -177.0(3) . . . . ?
C16 C17 C18 C19 -1.4(5) . . . . ?
C17 C18 C19 C20 1.0(5) . . . . ?
C18 C19 C20 C21 0.1(5) . . . . ?
C19 C20 C21 C16 -0.8(4) . . . . ?
C17 C16 C21 C20 0.4(4) . . . . ?
P2 C16 C21 C20 177.8(2) . . . . ?
C2 P2 C22 C23 -75.8(2) . . . . ?
C16 P2 C22 C23 32.7(2) . . . . ?
C2 P2 C22 C27 115.8(2) . . . . ?
C16 P2 C22 C27 -135.7(2) . . . . ?
C27 C22 C23 C24 0.7(4) . . . . ?
P2 C22 C23 C24 -167.6(2) . . . . ?
C22 C23 C24 C25 0.3(4) . . . . ?
C23 C24 C25 C26 -1.6(4) . . . . ?
C24 C25 C26 C27 1.9(4) . . . . ?
C25 C26 C27 C22 -1.0(4) . . . . ?
C23 C22 C27 C26 -0.3(4) . . . . ?
P2 C22 C27 C26 168.7(2) . . . . ?
C32 N1 C28 C29 -2.0(4) . . . . ?
W1 N1 C28 C29 175.2(2) . . . . ?
N1 C28 C29 C30 1.5(5) . . . . ?
C28 C29 C30 C31 -0.4(4) . . . . ?
C29 C30 C31 C32 -0.1(4) . . . . ?
C28 N1 C32 C31 1.5(3) . . . . ?
W1 N1 C32 C31 -175.58(18) . . . . ?
C30 C31 C32 N1 -0.5(4) . . . . ?
N3 N2 C33 C34 1.2(2) . . . . ?
W1 N2 C33 C34 -159.89(16) . . . . ?
N3 N2 C33 C36 -177.8(2) . . . . ?
W1 N2 C33 C36 21.1(3) . . . . ?
N2 C33 C34 C35 -0.7(3) . . . . ?
C36 C33 C34 C35 178.4(2) . . . . ?
N2 C33 C34 C37 175.3(2) . . . . ?
C36 C33 C34 C37 -5.7(4) . . . . ?
N2 N3 C35 C34 0.9(2) . . . . ?
B1 N3 C35 C34 176.2(2) . . . . ?
N2 N3 C35 C38 -177.4(2) . . . . ?
B1 N3 C35 C38 -2.1(4) . . . . ?
C33 C34 C35 N3 -0.2(3) . . . . ?
C37 C34 C35 N3 -176.2(2) . . . . ?
C33 C34 C35 C38 178.1(2) . . . . ?
C37 C34 C35 C38 2.0(4) . . . . ?
N5 N4 C39 C40 2.2(2) . . . . ?
W1 N4 C39 C40 -165.92(15) . . . . ?
N5 N4 C39 C42 -174.30(19) . . . . ?
W1 N4 C39 C42 17.6(3) . . . . ?
N4 C39 C40 C41 -2.5(2) . . . . ?
C42 C39 C40 C41 173.8(2) . . . . ?
N4 C39 C40 C43 179.2(2) . . . . ?
C42 C39 C40 C43 -4.4(4) . . . . ?
N4 N5 C41 C40 -0.6(2) . . . . ?
B1 N5 C41 C40 -168.9(2) . . . . ?
N4 N5 C41 C44 179.51(19) . . . . ?
B1 N5 C41 C44 11.1(3) . . . . ?
C39 C40 C41 N5 1.8(2) . . . . ?
C43 C40 C41 N5 -179.9(2) . . . . ?
C39 C40 C41 C44 -178.2(2) . . . . ?
C43 C40 C41 C44 0.0(4) . . . . ?
N7 N6 C45 C46 -1.4(2) . . . . ?
W1 N6 C45 C46 174.06(15) . . . . ?
N7 N6 C45 C48 177.7(2) . . . . ?
W1 N6 C45 C48 -6.9(3) . . . . ?
N6 C45 C46 C47 0.5(2) . . . . ?
C48 C45 C46 C47 -178.6(2) . . . . ?
N6 C45 C46 C49 -179.8(2) . . . . ?
C48 C45 C46 C49 1.1(4) . . . . ?
N6 N7 C47 C46 -1.5(2) . . . . ?
B1 N7 C47 C46 178.7(2) . . . . ?
N6 N7 C47 C50 176.08(19) . . . . ?
B1 N7 C47 C50 -3.6(3) . . . . ?
C45 C46 C47 N7 0.6(2) . . . . ?
C49 C46 C47 N7 -179.1(2) . . . . ?
C45 C46 C47 C50 -176.8(2) . . . . ?
C49 C46 C47 C50 3.5(4) . . . . ?
O4 S1 C51 F3 57.8(2) . . . . ?
O2 S1 C51 F3 178.7(2) . . . . ?
O3 S1 C51 F3 -62.0(2) . . . . ?
O4 S1 C51 F1 -62.2(2) . . . . ?
O2 S1 C51 F1 58.8(2) . . . . ?
O3 S1 C51 F1 178.04(18) . . . . ?
O4 S1 C51 F2 178.22(19) . . . . ?
O2 S1 C51 F2 -60.8(2) . . . . ?
O3 S1 C51 F2 58.5(2) . . . . ?
